data_7224766
loop_
_publ_author_name
'Shen, Hai-Yun'
'Wang, Wen-Min'
'Gao, Hong-Ling'
'Cui, Jian-Zhong'

_publ_section_title
;
 Near-infrared luminescence and SMM behaviors of a family of dinuclear
 lanthanide 8-quinolinolate complexes
;
_journal_name_full 'RSC Adv.'
_journal_paper_doi 10.1039/C6RA02656G
_journal_year 2016
_chemical_formula_sum 'C40 H32 Ho N O6'
_chemical_formula_weight 787.60
_chemical_name_systematic
; 
 ? 
;
_space_group_IT_number 2
_symmetry_cell_setting triclinic
_symmetry_space_group_name_Hall '-P 1'
_symmetry_space_group_name_H-M 'P -1'
_atom_sites_solution_hydrogens geom
_atom_sites_solution_primary direct
_atom_sites_solution_secondary difmap
_audit_creation_method SHELXL-97
_audit_update_record
;
2016-01-20 deposited with the CCDC.
2016-03-28 downloaded from the CCDC.
;
_cell_angle_alpha 96.96(3)
_cell_angle_beta 98.56(3)
_cell_angle_gamma 115.21(3)
_cell_formula_units_Z 2
_cell_length_a 10.345(2)
_cell_length_b 11.963(2)
_cell_length_c 15.200(3)
_cell_measurement_reflns_used 5871
_cell_measurement_temperature 113(2)
_cell_measurement_theta_max 27.8784
_cell_measurement_theta_min 2.2323
_cell_volume 1646.8(8)
_computing_cell_refinement crystalclear
_computing_data_collection crystalclear
_computing_data_reduction crystalclear
_computing_molecular_graphics 'Bruker SHELXTL'
_computing_publication_material 'Bruker SHELXTL'
_computing_structure_refinement 'SHELXL-97 (Sheldrick, 1997)'
_computing_structure_solution 'SHELXS-97 (Sheldrick, 1990)'
_diffrn_ambient_temperature 113(2)
_diffrn_measured_fraction_theta_full 0.996
_diffrn_measured_fraction_theta_max 0.996
_diffrn_measurement_device_type 'rigaku saturn'
_diffrn_measurement_method '\w scans'
_diffrn_radiation_monochromator multilayer
_diffrn_radiation_source 'rotating anode'
_diffrn_radiation_type MoK\a
_diffrn_radiation_wavelength 0.71073
_diffrn_reflns_av_R_equivalents 0.0402
_diffrn_reflns_av_sigmaI/netI 0.0541
_diffrn_reflns_limit_h_max 12
_diffrn_reflns_limit_h_min -12
_diffrn_reflns_limit_k_max 14
_diffrn_reflns_limit_k_min -14
_diffrn_reflns_limit_l_max 18
_diffrn_reflns_limit_l_min -17
_diffrn_reflns_number 13902
_diffrn_reflns_theta_full 25.00
_diffrn_reflns_theta_max 25.00
_diffrn_reflns_theta_min 2.13
_diffrn_standards_decay_% 0
_diffrn_standards_interval_count 0
_diffrn_standards_interval_time 0
_diffrn_standards_number 0
_exptl_absorpt_coefficient_mu 2.453
_exptl_absorpt_correction_T_max 0.7573
_exptl_absorpt_correction_T_min 0.6145
_exptl_absorpt_correction_type multi-scan
_exptl_absorpt_process_details crystalclear
_exptl_crystal_colour yellow
_exptl_crystal_density_diffrn 1.588
_exptl_crystal_density_method 'not measured'
_exptl_crystal_description block
_exptl_crystal_F_000 788
_exptl_crystal_size_max 0.22
_exptl_crystal_size_mid 0.16
_exptl_crystal_size_min 0.12
_refine_diff_density_max 1.522
_refine_diff_density_min -1.303
_refine_diff_density_rms 0.272
_refine_ls_extinction_coef 0.0232(8)
_refine_ls_extinction_expression Fc^*^=kFc[1+0.001xFc^2^\l^3^/sin(2\q)]^-1/4^
_refine_ls_extinction_method SHELXL
_refine_ls_goodness_of_fit_ref 1.134
_refine_ls_hydrogen_treatment mixed
_refine_ls_matrix_type full
_refine_ls_number_parameters 488
_refine_ls_number_reflns 5785
_refine_ls_number_restraints 150
_refine_ls_restrained_S_all 1.132
_refine_ls_R_factor_all 0.0345
_refine_ls_R_factor_gt 0.0296
_refine_ls_shift/su_max 0.002
_refine_ls_shift/su_mean 0.000
_refine_ls_structure_factor_coef Fsqd
_refine_ls_weighting_details 'calc w=1/[\s^2^(Fo^2^)+(0.0464P)^2^+0.0000P] where P=(Fo^2^+2Fc^2^)/3'
_refine_ls_weighting_scheme calc
_refine_ls_wR_factor_gt 0.0703
_refine_ls_wR_factor_ref 0.0872
_reflns_number_gt 5313
_reflns_number_total 5785
_reflns_threshold_expression >2sigma(I)
_cod_data_source_file c6ra02656g2.cif
_cod_data_source_block 4
_cod_depositor_comments
;
The following automatic conversions were performed:

'_symmetry_cell_setting' value 'Triclinic' changed to 'triclinic'
according to
/usr/data/users/saulius/crontab/automatic-downloads/rss-feeds/RSC/lib/dictionaries/cif_core.dic
dictionary named 'cif_core.dic' version 2.4.2 from 2011-04-26.

'_exptl_absorpt_correction_type' value 'MULTI-SCAN' changed to
'multi-scan' according to
/usr/data/users/saulius/crontab/automatic-downloads/rss-feeds/RSC/lib/dictionaries/cif_core.dic
dictionary named 'cif_core.dic' version 2.4.2 from 2011-04-26.

Automatic conversion script
Id: cif_fix_values 4268 2015-11-12 08:31:59Z antanas 
;
_cod_original_cell_volume 1646.8(6)
_cod_original_sg_symbol_H-M P-1
_cod_database_code 7224766

loop_
_symmetry_equiv_pos_as_xyz
'x, y, z'
'-x, -y, -z'

loop_
_atom_site_label
_atom_site_type_symbol
_atom_site_fract_x
_atom_site_fract_y
_atom_site_fract_z
_atom_site_U_iso_or_equiv
_atom_site_adp_type
_atom_site_occupancy
_atom_site_symmetry_multiplicity
_atom_site_calc_flag
_atom_site_refinement_flags
_atom_site_disorder_assembly
_atom_site_disorder_group
Ho1 Ho 0.352336(19) 0.371873(17) 0.398085(12) 0.01448(10) Uani 1 1 d . . .
O1 O 0.3952(3) 0.5048(3) 0.53820(18) 0.0159(6) Uani 1 1 d . . .
O2 O 0.3876(3) 0.5665(3) 0.35814(19) 0.0186(7) Uani 1 1 d . . .
O3 O 0.1461(3) 0.3384(3) 0.2889(2) 0.0196(7) Uani 1 1 d . . .
O4 O 0.2337(3) 0.1600(3) 0.3318(2) 0.0216(7) Uani 1 1 d . A .
O5 O 0.4300(3) 0.3542(3) 0.2657(2) 0.0230(7) Uani 1 1 d . A .
O6 O 0.4269(3) 0.2562(3) 0.4963(2) 0.0254(7) Uani 1 1 d . . .
H6 H 0.4524 0.2954 0.5587 0.030 Uiso 1 1 calc R . .
N1 N 0.1377(4) 0.3003(4) 0.4708(2) 0.0230(9) Uani 1 1 d . . .
C1 C 0.0126(5) 0.1945(5) 0.4419(3) 0.0350(13) Uani 1 1 d . . .
H1A H 0.0097 0.1279 0.3994 0.042 Uiso 1 1 calc R . .
C2 C -0.1157(5) 0.1774(6) 0.4719(4) 0.0443(16) Uani 1 1 d . . .
H2A H -0.2028 0.1002 0.4502 0.053 Uiso 1 1 calc R . .
C3 C -0.1142(5) 0.2712(6) 0.5318(3) 0.0379(14) Uani 1 1 d . . .
H3A H -0.2005 0.2595 0.5525 0.046 Uiso 1 1 calc R . .
C4 C 0.0135(5) 0.3858(5) 0.5636(3) 0.0273(11) Uani 1 1 d . . .
C5 C 0.0228(5) 0.4888(5) 0.6237(3) 0.0324(12) Uani 1 1 d . . .
H5A H -0.0612 0.4843 0.6444 0.039 Uiso 1 1 calc R . .
C6 C 0.1530(6) 0.5954(5) 0.6523(4) 0.0366(13) Uani 1 1 d . . .
H6A H 0.1586 0.6653 0.6928 0.044 Uiso 1 1 calc R . .
C7 C 0.2797(5) 0.6040(5) 0.6229(3) 0.0261(11) Uani 1 1 d . . .
H7A H 0.3685 0.6801 0.6434 0.031 Uiso 1 1 calc R . .
C8 C 0.2774(5) 0.5051(4) 0.5656(3) 0.0184(9) Uani 1 1 d . . .
C9 C 0.1407(5) 0.3945(4) 0.5325(3) 0.0207(10) Uani 1 1 d . . .
C10 C 0.5688(5) 0.7854(4) 0.2892(3) 0.0238(10) Uani 1 1 d . . .
H10A H 0.6207 0.7384 0.3034 0.029 Uiso 1 1 calc R . .
C11 C 0.6437(5) 0.9097(5) 0.2797(3) 0.0293(11) Uani 1 1 d . . .
H11A H 0.7467 0.9462 0.2847 0.035 Uiso 1 1 calc R . .
C12 C 0.5703(6) 0.9809(5) 0.2629(3) 0.0318(12) Uani 1 1 d . . .
H12A H 0.6227 1.0665 0.2586 0.038 Uiso 1 1 calc R . .
C13 C 0.4199(5) 0.9260(5) 0.2527(3) 0.0295(11) Uani 1 1 d . . .
H13A H 0.3691 0.9747 0.2413 0.035 Uiso 1 1 calc R . .
C14 C 0.3422(5) 0.8012(4) 0.2587(3) 0.0230(10) Uani 1 1 d . . .
H14A H 0.2385 0.7642 0.2499 0.028 Uiso 1 1 calc R . .
C15 C 0.4160(5) 0.7301(4) 0.2776(3) 0.0187(9) Uani 1 1 d . . .
C16 C 0.3353(5) 0.5960(4) 0.2874(3) 0.0186(10) Uani 1 1 d . . .
C17 C 0.2159(4) 0.5130(4) 0.2189(3) 0.0179(9) Uani 1 1 d . . .
H17A H 0.1925 0.5433 0.1669 0.022 Uiso 1 1 calc R . .
C18 C 0.1272(5) 0.3865(4) 0.2218(3) 0.0193(10) Uani 1 1 d . . .
C19 C 0.0025(5) 0.3018(4) 0.1437(3) 0.0210(10) Uani 1 1 d . . .
C20 C -0.0067(6) 0.3282(6) 0.0572(4) 0.0473(16) Uani 1 1 d . . .
H20A H 0.0666 0.4038 0.0468 0.057 Uiso 1 1 calc R . .
C21 C -0.1219(7) 0.2453(6) -0.0145(4) 0.062(2) Uani 1 1 d . . .
H21A H -0.1262 0.2637 -0.0736 0.074 Uiso 1 1 calc R . .
C22 C -0.2291(6) 0.1371(5) 0.0003(4) 0.0398(14) Uani 1 1 d . . .
H22A H -0.3096 0.0818 -0.0481 0.048 Uiso 1 1 calc R . .
C23 C -0.2200(6) 0.1090(5) 0.0847(4) 0.0364(13) Uani 1 1 d . . .
H23A H -0.2935 0.0335 0.0949 0.044 Uiso 1 1 calc R . .
C24 C -0.1039(5) 0.1905(5) 0.1551(3) 0.0298(11) Uani 1 1 d . . .
H24A H -0.0975 0.1687 0.2131 0.036 Uiso 1 1 calc R . .
C25 C 0.0376(10) -0.1034(9) 0.2832(5) 0.026(3) Uani 0.50 1 d PGU A 1
H25 H 0.1014 -0.0746 0.3417 0.031 Uiso 0.50 1 calc PR A 1
C26 C -0.0835(10) -0.2215(8) 0.2616(5) 0.028(3) Uani 0.50 1 d PGU A 1
H26 H -0.1024 -0.2735 0.3053 0.034 Uiso 0.50 1 calc PR A 1
C27 C -0.1770(7) -0.2636(6) 0.1760(6) 0.028(3) Uani 0.50 1 d PGU A 1
H27 H -0.2597 -0.3444 0.1613 0.034 Uiso 0.50 1 calc PR A 1
C28 C -0.1493(7) -0.1875(7) 0.1120(4) 0.031(3) Uani 0.50 1 d PGU A 1
H28 H -0.2132 -0.2163 0.0536 0.038 Uiso 0.50 1 calc PR A 1
C29 C -0.0283(8) -0.0693(6) 0.1336(6) 0.021(3) Uani 0.50 1 d PGU A 1
H29 H -0.0094 -0.0173 0.0899 0.026 Uiso 0.50 1 calc PR A 1
C30 C 0.0652(8) -0.0273(6) 0.2192(7) 0.024(4) Uani 0.50 1 d PGDU A 1
C31 C 0.1941(4) 0.1015(4) 0.2496(3) 0.0207(10) Uani 1 1 d D . .
C25' C 0.0314(10) -0.0832(8) 0.3095(5) 0.020(3) Uani 0.50 1 d PGU A 2
H25' H 0.0805 -0.0348 0.3692 0.024 Uiso 0.50 1 calc PR A 2
C26' C -0.0780(10) -0.2062(8) 0.2969(5) 0.027(3) Uani 0.50 1 d PGU A 2
H26' H -0.1038 -0.2418 0.3481 0.033 Uiso 0.50 1 calc PR A 2
C27' C -0.1498(8) -0.2771(5) 0.2095(6) 0.042(4) Uani 0.50 1 d PGU A 2
H27' H -0.2246 -0.3612 0.2010 0.050 Uiso 0.50 1 calc PR A 2
C28' C -0.1121(9) -0.2250(7) 0.1347(5) 0.047(3) Uani 0.50 1 d PGU A 2
H28' H -0.1611 -0.2735 0.0750 0.056 Uiso 0.50 1 calc PR A 2
C29' C -0.0026(9) -0.1021(8) 0.1472(6) 0.037(3) Uani 0.50 1 d PGU A 2
H29' H 0.0231 -0.0665 0.0960 0.044 Uiso 0.50 1 calc PR A 2
C30' C 0.0691(9) -0.0311(5) 0.2346(7) 0.018(4) Uani 0.50 1 d PGDU A 2
C32 C 0.2640(5) 0.1487(4) 0.1805(3) 0.0244(10) Uani 1 1 d . A .
H32A H 0.2298 0.0959 0.1216 0.029 Uiso 1 1 calc R . .
C33 C 0.3826(5) 0.2705(4) 0.1933(3) 0.0243(10) Uani 1 1 d D . .
C34 C 0.4705(7) 0.2909(7) 0.1221(4) 0.024(3) Uani 0.50 1 d PGDU A 1
C35 C 0.4125(6) 0.2244(7) 0.0326(5) 0.032(3) Uani 0.50 1 d PGU A 1
H35A H 0.3137 0.1607 0.0150 0.038 Uiso 0.50 1 calc PR A 1
C36 C 0.4990(8) 0.2510(7) -0.0312(3) 0.0413(16) Uani 0.50 1 d PGU A 1
H36A H 0.4594 0.2056 -0.0924 0.050 Uiso 0.50 1 calc PR A 1
C37 C 0.6436(8) 0.3442(7) -0.0054(4) 0.037(3) Uani 0.50 1 d PGU A 1
H37A H 0.7027 0.3625 -0.0490 0.044 Uiso 0.50 1 calc PR A 1
C38 C 0.7016(5) 0.4107(6) 0.0841(4) 0.035(2) Uani 0.50 1 d PGU A 1
H38A H 0.8004 0.4744 0.1017 0.042 Uiso 0.50 1 calc PR A 1
C39 C 0.6150(7) 0.3840(6) 0.1478(3) 0.026(2) Uani 0.50 1 d PGU A 1
H39A H 0.6547 0.4295 0.2090 0.031 Uiso 0.50 1 calc PR A 1
C34' C 0.4485(8) 0.3165(6) 0.1123(4) 0.023(3) Uani 0.50 1 d PGDU A 2
C35' C 0.4677(9) 0.2302(5) 0.0525(5) 0.025(3) Uani 0.50 1 d PGU A 2
H35B H 0.4424 0.1476 0.0631 0.030 Uiso 0.50 1 calc PR A 2
C36' C 0.5241(8) 0.2650(6) -0.0229(4) 0.0413(16) Uani 0.50 1 d PGU A 2
H36B H 0.5372 0.2061 -0.0638 0.050 Uiso 0.50 1 calc PR A 2
C37' C 0.5612(7) 0.3859(7) -0.0384(4) 0.031(2) Uani 0.50 1 d PGU A 2
H37B H 0.5997 0.4096 -0.0899 0.037 Uiso 0.50 1 calc PR A 2
C38' C 0.5419(7) 0.4721(5) 0.0214(4) 0.028(2) Uani 0.50 1 d PGU . 2
H38B H 0.5675 0.5556 0.0107 0.034 Uiso 0.50 1 d PR A 2
C39' C 0.4856(7) 0.4374(6) 0.0968(4) 0.023(2) Uani 0.50 1 d PGU A 2
H39B H 0.4723 0.4969 0.1381 0.027 Uiso 0.50 1 d PR A 2
C40 C 0.4417(6) 0.1433(5) 0.4826(3) 0.0308(11) Uani 1 1 d . . .
H40A H 0.4751 0.1277 0.5415 0.046 Uiso 1 1 calc R . .
H40B H 0.5134 0.1516 0.4452 0.046 Uiso 1 1 calc R . .
H40C H 0.3467 0.0726 0.4517 0.046 Uiso 1 1 calc R . .

loop_
_atom_site_aniso_label
_atom_site_aniso_U_11
_atom_site_aniso_U_22
_atom_site_aniso_U_33
_atom_site_aniso_U_23
_atom_site_aniso_U_13
_atom_site_aniso_U_12
Ho1 0.01490(14) 0.01706(15) 0.01084(13) 0.00340(8) 0.00283(8) 0.00652(10)
O1 0.0136(14) 0.0233(17) 0.0113(15) 0.0043(12) 0.0044(12) 0.0082(13)
O2 0.0258(17) 0.0200(17) 0.0123(15) 0.0060(13) 0.0036(13) 0.0121(14)
O3 0.0219(16) 0.0197(17) 0.0158(16) 0.0032(13) 0.0024(13) 0.0088(14)
O4 0.0252(17) 0.0167(17) 0.0172(16) 0.0050(13) -0.0005(13) 0.0056(14)
O5 0.0211(16) 0.0213(18) 0.0176(16) -0.0056(13) 0.0060(13) 0.0033(14)
O6 0.0369(19) 0.0201(18) 0.0163(16) 0.0021(13) -0.0060(14) 0.0144(15)
N1 0.019(2) 0.031(2) 0.0123(19) 0.0051(17) 0.0033(15) 0.0055(18)
C1 0.024(3) 0.043(3) 0.021(3) 0.003(2) 0.008(2) 0.000(2)
C2 0.019(3) 0.059(4) 0.025(3) 0.002(3) 0.004(2) -0.007(3)
C3 0.018(3) 0.067(4) 0.022(3) 0.013(3) 0.008(2) 0.010(3)
C4 0.017(2) 0.051(3) 0.017(2) 0.015(2) 0.0073(19) 0.016(2)
C5 0.026(3) 0.056(4) 0.033(3) 0.019(3) 0.020(2) 0.028(3)
C6 0.041(3) 0.044(3) 0.042(3) 0.015(3) 0.023(3) 0.030(3)
C7 0.026(3) 0.032(3) 0.028(3) 0.009(2) 0.012(2) 0.017(2)
C8 0.021(2) 0.026(3) 0.016(2) 0.0107(19) 0.0067(18) 0.016(2)
C9 0.019(2) 0.036(3) 0.012(2) 0.012(2) 0.0064(18) 0.013(2)
C10 0.024(2) 0.028(3) 0.019(2) 0.006(2) 0.0048(19) 0.011(2)
C11 0.025(3) 0.029(3) 0.025(3) 0.005(2) 0.007(2) 0.004(2)
C12 0.040(3) 0.021(3) 0.028(3) 0.007(2) 0.007(2) 0.007(2)
C13 0.039(3) 0.030(3) 0.026(3) 0.008(2) 0.004(2) 0.022(2)
C14 0.025(2) 0.027(3) 0.018(2) 0.006(2) 0.0041(19) 0.013(2)
C15 0.026(2) 0.019(2) 0.011(2) 0.0022(18) 0.0037(18) 0.011(2)
C16 0.023(2) 0.025(3) 0.016(2) 0.0058(19) 0.0092(19) 0.016(2)
C17 0.017(2) 0.023(3) 0.014(2) 0.0054(19) 0.0036(18) 0.009(2)
C18 0.020(2) 0.029(3) 0.015(2) 0.0030(19) 0.0067(18) 0.015(2)
C19 0.020(2) 0.025(3) 0.018(2) 0.0012(19) 0.0028(19) 0.012(2)
C20 0.048(4) 0.036(3) 0.025(3) 0.006(3) -0.006(3) -0.007(3)
C21 0.075(5) 0.044(4) 0.030(3) 0.008(3) -0.020(3) 0.003(4)
C22 0.040(3) 0.033(3) 0.032(3) -0.007(2) -0.012(2) 0.013(3)
C23 0.033(3) 0.029(3) 0.034(3) -0.003(2) 0.003(2) 0.006(2)
C24 0.036(3) 0.027(3) 0.022(3) 0.001(2) 0.004(2) 0.011(2)
C25 0.025(6) 0.028(6) 0.024(6) -0.004(5) -0.005(4) 0.018(5)
C26 0.035(6) 0.025(6) 0.020(6) 0.001(5) -0.001(5) 0.012(5)
C27 0.019(5) 0.017(5) 0.032(6) -0.007(4) -0.004(5) -0.001(4)
C28 0.024(5) 0.031(6) 0.030(5) -0.004(4) 0.008(4) 0.005(4)
C29 0.023(5) 0.020(5) 0.020(5) -0.003(4) -0.002(4) 0.013(4)
C30 0.024(7) 0.026(8) 0.023(6) 0.012(5) 0.010(5) 0.009(6)
C31 0.019(2) 0.017(2) 0.023(2) -0.0006(19) -0.0033(19) 0.009(2)
C25' 0.021(5) 0.010(5) 0.030(6) 0.003(4) 0.003(4) 0.010(4)
C26' 0.022(5) 0.025(6) 0.029(6) 0.008(5) 0.000(4) 0.007(4)
C27' 0.033(6) 0.034(6) 0.045(8) 0.009(6) 0.000(5) 0.005(5)
C28' 0.040(6) 0.038(7) 0.045(7) -0.006(5) 0.007(5) 0.008(5)
C29' 0.037(6) 0.033(6) 0.029(6) 0.007(5) 0.007(5) 0.005(5)
C30' 0.014(6) 0.015(7) 0.021(6) -0.005(5) -0.004(4) 0.007(5)
C32 0.025(2) 0.024(3) 0.019(2) -0.0041(19) 0.0009(19) 0.010(2)
C33 0.026(2) 0.025(3) 0.021(2) 0.000(2) 0.007(2) 0.011(2)
C34 0.031(6) 0.013(5) 0.025(6) -0.003(4) 0.011(4) 0.008(4)
C35 0.053(7) 0.022(5) 0.014(5) 0.004(4) 0.007(5) 0.010(5)
C36 0.060(4) 0.039(3) 0.024(3) 0.000(2) 0.015(3) 0.021(3)
C37 0.056(6) 0.028(5) 0.029(5) 0.008(4) 0.026(5) 0.017(5)
C38 0.040(5) 0.036(5) 0.039(5) 0.016(4) 0.026(4) 0.019(4)
C39 0.029(5) 0.026(5) 0.025(5) 0.011(4) 0.012(4) 0.012(4)
C34' 0.023(5) 0.027(6) 0.020(5) -0.003(4) 0.009(4) 0.013(5)
C35' 0.035(6) 0.019(5) 0.022(5) 0.003(4) 0.002(5) 0.014(4)
C36' 0.060(4) 0.039(3) 0.024(3) 0.000(2) 0.015(3) 0.021(3)
C37' 0.027(5) 0.042(6) 0.021(5) 0.006(4) 0.008(4) 0.012(4)
C38' 0.029(5) 0.024(5) 0.029(5) 0.008(4) 0.011(4) 0.008(4)
C39' 0.024(4) 0.023(5) 0.017(4) 0.003(4) 0.005(4) 0.008(4)
C40 0.040(3) 0.026(3) 0.027(3) 0.005(2) 0.000(2) 0.018(2)

loop_
_atom_type_symbol
_atom_type_description
_atom_type_scat_dispersion_real
_atom_type_scat_dispersion_imag
_atom_type_scat_source
C C 0.0033 0.0016 'International Tables Vol C Tables 4.2.6.8 and 6.1.1.4'
H H 0.0000 0.0000 'International Tables Vol C Tables 4.2.6.8 and 6.1.1.4'
N N 0.0061 0.0033 'International Tables Vol C Tables 4.2.6.8 and 6.1.1.4'
O O 0.0106 0.0060 'International Tables Vol C Tables 4.2.6.8 and 6.1.1.4'
Ho Ho -0.2175 4.6783 'International Tables Vol C Tables 4.2.6.8 and 6.1.1.4'

loop_
_geom_angle_atom_site_label_1
_geom_angle_atom_site_label_2
_geom_angle_atom_site_label_3
_geom_angle
_geom_angle_site_symmetry_1
_geom_angle_site_symmetry_3
O5 Ho1 O4 74.15(11) . .
O5 Ho1 O3 78.48(11) . .
O4 Ho1 O3 72.68(11) . .
O5 Ho1 O1 83.44(10) . 2_666
O4 Ho1 O1 127.20(11) . 2_666
O3 Ho1 O1 147.82(10) . 2_666
O5 Ho1 O1 145.34(10) . .
O4 Ho1 O1 139.14(10) . .
O3 Ho1 O1 115.54(10) . .
O1 Ho1 O1 68.23(11) 2_666 .
O5 Ho1 O2 79.45(11) . .
O4 Ho1 O2 138.47(10) . .
O3 Ho1 O2 71.01(11) . .
O1 Ho1 O2 79.70(10) 2_666 .
O1 Ho1 O2 76.26(10) . .
O5 Ho1 O6 108.97(11) . .
O4 Ho1 O6 70.61(11) . .
O3 Ho1 O6 138.42(11) . .
O1 Ho1 O6 72.81(11) 2_666 .
O1 Ho1 O6 82.06(10) . .
O2 Ho1 O6 149.80(11) . .
O5 Ho1 N1 145.39(11) . .
O4 Ho1 N1 79.58(12) . .
O3 Ho1 N1 72.40(11) . .
O1 Ho1 N1 130.91(11) 2_666 .
O1 Ho1 N1 66.87(11) . .
O2 Ho1 N1 107.47(12) . .
O6 Ho1 N1 82.36(12) . .
O5 Ho1 Ho1 115.33(8) . 2_666
O4 Ho1 Ho1 145.27(8) . 2_666
O3 Ho1 Ho1 140.49(8) . 2_666
O1 Ho1 Ho1 34.13(7) 2_666 2_666
O1 Ho1 Ho1 34.10(7) . 2_666
O2 Ho1 Ho1 75.44(8) . 2_666
O6 Ho1 Ho1 74.81(8) . 2_666
N1 Ho1 Ho1 99.10(9) . 2_666
C8 O1 Ho1 130.8(3) . 2_666
C8 O1 Ho1 117.3(3) . .
Ho1 O1 Ho1 111.77(11) 2_666 .
C16 O2 Ho1 133.5(3) . .
C18 O3 Ho1 134.2(3) . .
C31 O4 Ho1 132.3(3) . .
C33 O5 Ho1 134.6(3) . .
C40 O6 Ho1 134.9(3) . .
C40 O6 H6 112.6 . .
Ho1 O6 H6 112.6 . .
C1 N1 C9 118.1(4) . .
C1 N1 Ho1 127.0(3) . .
C9 N1 Ho1 113.1(3) . .
N1 C1 C2 122.6(5) . .
N1 C1 H1A 118.7 . .
C2 C1 H1A 118.7 . .
C3 C2 C1 119.6(5) . .
C3 C2 H2A 120.2 . .
C1 C2 H2A 120.2 . .
C2 C3 C4 120.5(5) . .
C2 C3 H3A 119.7 . .
C4 C3 H3A 119.7 . .
C5 C4 C3 124.0(4) . .
C5 C4 C9 119.4(4) . .
C3 C4 C9 116.6(5) . .
C6 C5 C4 119.7(4) . .
C6 C5 H5A 120.2 . .
C4 C5 H5A 120.2 . .
C5 C6 C7 121.2(5) . .
C5 C6 H6A 119.4 . .
C7 C6 H6A 119.4 . .
C8 C7 C6 121.5(5) . .
C8 C7 H7A 119.2 . .
C6 C7 H7A 119.2 . .
O1 C8 C7 124.6(4) . .
O1 C8 C9 117.5(4) . .
C7 C8 C9 117.9(4) . .
N1 C9 C8 117.3(4) . .
N1 C9 C4 122.5(4) . .
C8 C9 C4 120.2(4) . .
C11 C10 C15 119.4(4) . .
C11 C10 H10A 120.3 . .
C15 C10 H10A 120.3 . .
C12 C11 C10 120.9(5) . .
C12 C11 H11A 119.5 . .
C10 C11 H11A 119.5 . .
C13 C12 C11 119.3(5) . .
C13 C12 H12A 120.4 . .
C11 C12 H12A 120.4 . .
C12 C13 C14 121.0(4) . .
C12 C13 H13A 119.5 . .
C14 C13 H13A 119.5 . .
C13 C14 C15 119.9(4) . .
C13 C14 H14A 120.0 . .
C15 C14 H14A 120.0 . .
C14 C15 C10 119.5(4) . .
C14 C15 C16 121.2(4) . .
C10 C15 C16 119.3(4) . .
O2 C16 C17 125.2(4) . .
O2 C16 C15 116.3(4) . .
C17 C16 C15 118.4(4) . .
C16 C17 C18 123.9(4) . .
C16 C17 H17A 118.1 . .
C18 C17 H17A 118.1 . .
O3 C18 C17 123.0(4) . .
O3 C18 C19 116.4(4) . .
C17 C18 C19 120.6(4) . .
C24 C19 C20 117.6(4) . .
C24 C19 C18 119.9(4) . .
C20 C19 C18 122.3(4) . .
C19 C20 C21 120.7(5) . .
C19 C20 H20A 119.6 . .
C21 C20 H20A 119.6 . .
C22 C21 C20 119.9(6) . .
C22 C21 H21A 120.0 . .
C20 C21 H21A 120.0 . .
C23 C22 C21 119.9(5) . .
C23 C22 H22A 120.1 . .
C21 C22 H22A 120.1 . .
C22 C23 C24 119.9(5) . .
C22 C23 H23A 120.1 . .
C24 C23 H23A 120.1 . .
C19 C24 C23 121.9(5) . .
C19 C24 H24A 119.1 . .
C23 C24 H24A 119.1 . .
C26 C25 C30 120.0 . .
C26 C25 H25 120.0 . .
C30 C25 H25 120.0 . .
C27 C26 C25 120.0 . .
C27 C26 H26 120.0 . .
C25 C26 H26 120.0 . .
C26 C27 C28 120.0 . .
C26 C27 H27 120.0 . .
C28 C27 H27 120.0 . .
C29 C28 C27 120.0 . .
C29 C28 H28 120.0 . .
C27 C28 H28 120.0 . .
C30 C29 C28 120.0 . .
C30 C29 H29 120.0 . .
C28 C29 H29 120.0 . .
C29 C30 C25 120.0 . .
C29 C30 C31 123.4(6) . .
C25 C30 C31 116.5(6) . .
O4 C31 C32 124.2(4) . .
O4 C31 C30 121.2(6) . .
C32 C31 C30 114.6(5) . .
O4 C31 C30' 112.8(5) . .
C32 C31 C30' 122.7(5) . .
C30 C31 C30' 9.3(7) . .
C26' C25' C30' 120.0 . .
C26' C25' H25' 120.0 . .
C30' C25' H25' 120.0 . .
C25' C26' C27' 120.0 . .
C25' C26' H26' 120.0 . .
C27' C26' H26' 120.0 . .
C28' C27' C26' 120.0 . .
C28' C27' H27' 120.0 . .
C26' C27' H27' 120.0 . .
C27' C28' C29' 120.0 . .
C27' C28' H28' 120.0 . .
C29' C28' H28' 120.0 . .
C30' C29' C28' 120.0 . .
C30' C29' H29' 120.0 . .
C28' C29' H29' 120.0 . .
C29' C30' C25' 120.0 . .
C29' C30' C31 120.7(6) . .
C25' C30' C31 119.2(6) . .
C31 C32 C33 123.8(4) . .
C31 C32 H32A 118.1 . .
C33 C32 H32A 118.1 . .
O5 C33 C32 124.4(4) . .
O5 C33 C34 118.8(4) . .
C32 C33 C34 116.0(5) . .
O5 C33 C34' 114.8(4) . .
C32 C33 C34' 120.2(5) . .
C34 C33 C34' 18.0(4) . .
C35 C34 C39 120.0 . .
C35 C34 C33 122.9(5) . .
C39 C34 C33 117.1(5) . .
C36 C35 C34 120.0 . .
C36 C35 H35A 120.0 . .
C34 C35 H35A 120.0 . .
C37 C36 C35 120.0 . .
C37 C36 H36A 120.0 . .
C35 C36 H36A 120.0 . .
C38 C37 C36 120.0 . .
C38 C37 H37A 120.0 . .
C36 C37 H37A 120.0 . .
C37 C38 C39 120.0 . .
C37 C38 H38A 120.0 . .
C39 C38 H38A 120.0 . .
C38 C39 C34 120.0 . .
C38 C39 H39A 120.0 . .
C34 C39 H39A 120.0 . .
C35' C34' C39' 120.0 . .
C35' C34' C33 117.1(5) . .
C39' C34' C33 122.9(5) . .
C36' C35' C34' 120.0 . .
C36' C35' H35B 120.0 . .
C34' C35' H35B 120.0 . .
C35' C36' C37' 120.0 . .
C35' C36' H36B 120.0 . .
C37' C36' H36B 120.0 . .
C36' C37' C38' 120.0 . .
C36' C37' H37B 120.0 . .
C38' C37' H37B 120.0 . .
C39' C38' C37' 120.0 . .
C39' C38' C38' 105.7(8) . 2_665
C37' C38' C38' 114.0(8) . 2_665
C39' C38' H38B 120.0 . .
C37' C38' H38B 120.0 . .
C38' C38' H38B 47.2 2_665 .
C38' C39' C34' 120.0 . .
C38' C39' H39B 120.0 . .
C34' C39' H39B 120.0 . .
O6 C40 H40A 109.5 . .
O6 C40 H40B 109.5 . .
H40A C40 H40B 109.5 . .
O6 C40 H40C 109.5 . .
H40A C40 H40C 109.5 . .
H40B C40 H40C 109.5 . .

loop_
_geom_bond_atom_site_label_1
_geom_bond_atom_site_label_2
_geom_bond_distance
_geom_bond_site_symmetry_2
Ho1 O5 2.294(3) .
Ho1 O4 2.304(3) .
Ho1 O3 2.350(3) .
Ho1 O1 2.356(3) 2_666
Ho1 O1 2.358(3) .
Ho1 O2 2.368(3) .
Ho1 O6 2.410(3) .
Ho1 N1 2.495(4) .
Ho1 Ho1 3.903(2) 2_666
O1 C8 1.346(5) .
O1 Ho1 2.356(3) 2_666
O2 C16 1.287(5) .
O3 C18 1.260(5) .
O4 C31 1.268(5) .
O5 C33 1.269(5) .
O6 C40 1.416(5) .
O6 H6 0.9500 .
N1 C1 1.331(6) .
N1 C9 1.362(6) .
C1 C2 1.408(7) .
C1 H1A 0.9500 .
C2 C3 1.350(8) .
C2 H2A 0.9500 .
C3 C4 1.402(7) .
C3 H3A 0.9500 .
C4 C5 1.401(7) .
C4 C9 1.431(6) .
C5 C6 1.363(7) .
C5 H5A 0.9500 .
C6 C7 1.414(6) .
C6 H6A 0.9500 .
C7 C8 1.371(6) .
C7 H7A 0.9500 .
C8 C9 1.427(6) .
C10 C11 1.392(7) .
C10 C15 1.402(6) .
C10 H10A 0.9500 .
C11 C12 1.382(7) .
C11 H11A 0.9500 .
C12 C13 1.382(7) .
C12 H12A 0.9500 .
C13 C14 1.384(7) .
C13 H13A 0.9500 .
C14 C15 1.392(6) .
C14 H14A 0.9500 .
C15 C16 1.499(6) .
C16 C17 1.384(6) .
C17 C18 1.408(6) .
C17 H17A 0.9500 .
C18 C19 1.497(6) .
C19 C24 1.371(7) .
C19 C20 1.388(7) .
C20 C21 1.391(8) .
C20 H20A 0.9500 .
C21 C22 1.371(8) .
C21 H21A 0.9500 .
C22 C23 1.365(8) .
C22 H22A 0.9500 .
C23 C24 1.381(7) .
C23 H23A 0.9500 .
C24 H24A 0.9500 .
C25 C26 1.3900 .
C25 C30 1.3900 .
C25 H25 0.9500 .
C26 C27 1.3900 .
C26 H26 0.9500 .
C27 C28 1.3900 .
C27 H27 0.9500 .
C28 C29 1.3900 .
C28 H28 0.9500 .
C29 C30 1.3900 .
C29 H29 0.9500 .
C30 C31 1.503(6) .
C31 C32 1.403(6) .
C31 C30' 1.523(6) .
C25' C26' 1.3900 .
C25' C30' 1.3900 .
C25' H25' 0.9500 .
C26' C27' 1.3900 .
C26' H26' 0.9500 .
C27' C28' 1.3900 .
C27' H27' 0.9500 .
C28' C29' 1.3900 .
C28' H28' 0.9500 .
C29' C30' 1.3900 .
C29' H29' 0.9500 .
C32 C33 1.415(6) .
C32 H32A 0.9500 .
C33 C34 1.491(6) .
C33 C34' 1.541(5) .
C34 C35 1.3900 .
C34 C39 1.3900 .
C35 C36 1.3900 .
C35 H35A 0.9500 .
C36 C37 1.3900 .
C36 H36A 0.9500 .
C37 C38 1.3900 .
C37 H37A 0.9500 .
C38 C39 1.3900 .
C38 H38A 0.9500 .
C39 H39A 0.9500 .
C34' C35' 1.3900 .
C34' C39' 1.3900 .
C35' C36' 1.3900 .
C35' H35B 0.9500 .
C36' C37' 1.3900 .
C36' H36B 0.9500 .
C37' C38' 1.3900 .
C37' H37B 0.9500 .
C38' C39' 1.3900 .
C38' C38' 1.433(11) 2_665
C38' H38B 0.9600 .
C39' H39B 0.9601 .
C40 H40A 0.9800 .
C40 H40B 0.9800 .
C40 H40C 0.9800 .

loop_
_geom_hbond_atom_site_label_D
_geom_hbond_atom_site_label_H
_geom_hbond_atom_site_label_A
_geom_hbond_distance_DH
_geom_hbond_distance_HA
_geom_hbond_distance_DA
_geom_hbond_angle_DHA
_geom_hbond_site_symmetry_A
O6 H6 O2 0.95 1.90 2.685(5) 138.4 2_666

loop_
_geom_torsion_atom_site_label_1
_geom_torsion_atom_site_label_2
_geom_torsion_atom_site_label_3
_geom_torsion_atom_site_label_4
_geom_torsion
_geom_torsion_site_symmetry_1
_geom_torsion_site_symmetry_4
O5 Ho1 O1 C8 138.4(3) . .
O4 Ho1 O1 C8 -61.9(3) . .
O3 Ho1 O1 C8 30.9(3) . .
O1 Ho1 O1 C8 175.9(3) 2_666 .
O2 Ho1 O1 C8 91.7(3) . .
O6 Ho1 O1 C8 -109.5(3) . .
N1 Ho1 O1 C8 -24.5(3) . .
Ho1 Ho1 O1 C8 175.9(3) 2_666 .
O5 Ho1 O1 Ho1 -37.4(2) . 2_666
O4 Ho1 O1 Ho1 122.24(15) . 2_666
O3 Ho1 O1 Ho1 -145.01(11) . 2_666
O1 Ho1 O1 Ho1 0.0 2_666 2_666
O2 Ho1 O1 Ho1 -84.23(12) . 2_666
O6 Ho1 O1 Ho1 74.59(13) . 2_666
N1 Ho1 O1 Ho1 159.63(16) . 2_666
O5 Ho1 O2 C16 57.2(3) . .
O4 Ho1 O2 C16 6.1(4) . .
O3 Ho1 O2 C16 -24.2(3) . .
O1 Ho1 O2 C16 142.3(4) 2_666 .
O1 Ho1 O2 C16 -147.8(4) . .
O6 Ho1 O2 C16 166.9(3) . .
N1 Ho1 O2 C16 -87.8(4) . .
Ho1 Ho1 O2 C16 177.0(4) 2_666 .
O5 Ho1 O3 C18 -49.0(4) . .
O4 Ho1 O3 C18 -125.8(4) . .
O1 Ho1 O3 C18 8.1(5) 2_666 .
O1 Ho1 O3 C18 97.4(4) . .
O2 Ho1 O3 C18 33.7(4) . .
O6 Ho1 O3 C18 -154.6(3) . .
N1 Ho1 O3 C18 150.0(4) . .
Ho1 Ho1 O3 C18 67.1(4) 2_666 .
O5 Ho1 O4 C31 -28.2(4) . .
O3 Ho1 O4 C31 54.4(4) . .
O1 Ho1 O4 C31 -96.8(4) 2_666 .
O1 Ho1 O4 C31 163.6(3) . .
O2 Ho1 O4 C31 24.4(4) . .
O6 Ho1 O4 C31 -145.5(4) . .
N1 Ho1 O4 C31 129.0(4) . .
Ho1 Ho1 O4 C31 -140.0(3) 2_666 .
O4 Ho1 O5 C33 18.1(4) . .
O3 Ho1 O5 C33 -56.9(4) . .
O1 Ho1 O5 C33 149.8(4) 2_666 .
O1 Ho1 O5 C33 -175.5(4) . .
O2 Ho1 O5 C33 -129.5(4) . .
O6 Ho1 O5 C33 80.6(4) . .
N1 Ho1 O5 C33 -23.9(5) . .
Ho1 Ho1 O5 C33 162.3(4) 2_666 .
O5 Ho1 O6 C40 -35.0(4) . .
O4 Ho1 O6 C40 29.7(4) . .
O3 Ho1 O6 C40 58.9(5) . .
O1 Ho1 O6 C40 -111.6(4) 2_666 .
O1 Ho1 O6 C40 178.8(4) . .
O2 Ho1 O6 C40 -136.9(4) . .
N1 Ho1 O6 C40 111.3(4) . .
Ho1 Ho1 O6 C40 -147.1(4) 2_666 .
O5 Ho1 N1 C1 22.3(5) . .
O4 Ho1 N1 C1 -18.7(4) . .
O3 Ho1 N1 C1 56.3(4) . .
O1 Ho1 N1 C1 -149.5(4) 2_666 .
O1 Ho1 N1 C1 -174.9(4) . .
O2 Ho1 N1 C1 119.1(4) . .
O6 Ho1 N1 C1 -90.3(4) . .
Ho1 Ho1 N1 C1 -163.5(4) 2_666 .
O5 Ho1 N1 C9 -141.6(3) . .
O4 Ho1 N1 C9 177.4(3) . .
O3 Ho1 N1 C9 -107.6(3) . .
O1 Ho1 N1 C9 46.6(3) 2_666 .
O1 Ho1 N1 C9 21.3(3) . .
O2 Ho1 N1 C9 -44.8(3) . .
O6 Ho1 N1 C9 105.9(3) . .
Ho1 Ho1 N1 C9 32.7(3) 2_666 .
C9 N1 C1 C2 0.8(7) . .
Ho1 N1 C1 C2 -162.4(4) . .
N1 C1 C2 C3 0.5(9) . .
C1 C2 C3 C4 0.6(9) . .
C2 C3 C4 C5 178.2(5) . .
C2 C3 C4 C9 -2.7(7) . .
C3 C4 C5 C6 178.6(5) . .
C9 C4 C5 C6 -0.5(7) . .
C4 C5 C6 C7 -0.4(8) . .
C5 C6 C7 C8 -0.9(8) . .
Ho1 O1 C8 C7 20.8(6) 2_666 .
Ho1 O1 C8 C7 -154.2(4) . .
Ho1 O1 C8 C9 -159.3(3) 2_666 .
Ho1 O1 C8 C9 25.8(4) . .
C6 C7 C8 O1 -177.0(4) . .
C6 C7 C8 C9 3.1(7) . .
C1 N1 C9 C8 177.4(4) . .
Ho1 N1 C9 C8 -17.2(5) . .
C1 N1 C9 C4 -3.1(6) . .
Ho1 N1 C9 C4 162.3(3) . .
O1 C8 C9 N1 -4.4(6) . .
C7 C8 C9 N1 175.6(4) . .
O1 C8 C9 C4 176.1(4) . .
C7 C8 C9 C4 -3.9(6) . .
C5 C4 C9 N1 -176.8(4) . .
C3 C4 C9 N1 4.1(7) . .
C5 C4 C9 C8 2.7(6) . .
C3 C4 C9 C8 -176.4(4) . .
C15 C10 C11 C12 2.9(7) . .
C10 C11 C12 C13 -2.1(8) . .
C11 C12 C13 C14 -0.2(7) . .
C12 C13 C14 C15 1.6(7) . .
C13 C14 C15 C10 -0.9(7) . .
C13 C14 C15 C16 178.1(4) . .
C11 C10 C15 C14 -1.4(7) . .
C11 C10 C15 C16 179.7(4) . .
Ho1 O2 C16 C17 13.6(6) . .
Ho1 O2 C16 C15 -163.5(3) . .
C14 C15 C16 O2 -130.9(4) . .
C10 C15 C16 O2 48.0(6) . .
C14 C15 C16 C17 51.7(6) . .
C10 C15 C16 C17 -129.3(4) . .
O2 C16 C17 C18 5.9(7) . .
C15 C16 C17 C18 -177.0(4) . .
Ho1 O3 C18 C17 -31.3(6) . .
Ho1 O3 C18 C19 149.1(3) . .
C16 C17 C18 O3 2.3(7) . .
C16 C17 C18 C19 -178.2(4) . .
O3 C18 C19 C24 15.5(6) . .
C17 C18 C19 C24 -164.0(4) . .
O3 C18 C19 C20 -161.1(5) . .
C17 C18 C19 C20 19.3(7) . .
C24 C19 C20 C21 1.3(9) . .
C18 C19 C20 C21 178.0(6) . .
C19 C20 C21 C22 1.0(11) . .
C20 C21 C22 C23 -2.1(11) . .
C21 C22 C23 C24 0.8(9) . .
C20 C19 C24 C23 -2.6(8) . .
C18 C19 C24 C23 -179.4(5) . .
C22 C23 C24 C19 1.6(8) . .
C30 C25 C26 C27 0.0 . .
C25 C26 C27 C28 0.0 . .
C26 C27 C28 C29 0.0 . .
C27 C28 C29 C30 0.0 . .
C28 C29 C30 C25 0.0 . .
C28 C29 C30 C31 -176.9(9) . .
C26 C25 C30 C29 0.0 . .
C26 C25 C30 C31 177.1(9) . .
Ho1 O4 C31 C32 27.9(6) . .
Ho1 O4 C31 C30 -152.3(5) . .
Ho1 O4 C31 C30' -156.8(5) . .
C29 C30 C31 O4 146.4(6) . .
C25 C30 C31 O4 -30.6(7) . .
C29 C30 C31 C32 -33.8(9) . .
C25 C30 C31 C32 149.2(5) . .
C29 C30 C31 C30' 173(5) . .
C25 C30 C31 C30' -4(4) . .
C30' C25' C26' C27' 0.0 . .
C25' C26' C27' C28' 0.0 . .
C26' C27' C28' C29' 0.0 . .
C27' C28' C29' C30' 0.0 . .
C28' C29' C30' C25' 0.0 . .
C28' C29' C30' C31 177.1(8) . .
C26' C25' C30' C29' 0.0 . .
C26' C25' C30' C31 -177.2(8) . .
O4 C31 C30' C29' 170.5(5) . .
C32 C31 C30' C29' -14.1(9) . .
C30 C31 C30' C29' 15(4) . .
O4 C31 C30' C25' -12.3(7) . .
C32 C31 C30' C25' 163.1(5) . .
C30 C31 C30' C25' -168(5) . .
O4 C31 C32 C33 -3.6(7) . .
C30 C31 C32 C33 176.6(6) . .
C30' C31 C32 C33 -178.4(6) . .
Ho1 O5 C33 C32 -7.4(7) . .
Ho1 O5 C33 C34 -176.6(4) . .
Ho1 O5 C33 C34' 163.7(4) . .
C31 C32 C33 O5 -6.8(7) . .
C31 C32 C33 C34 162.7(5) . .
C31 C32 C33 C34' -177.4(5) . .
O5 C33 C34 C35 -162.3(4) . .
C32 C33 C34 C35 27.6(7) . .
C34' C33 C34 C35 -80.5(15) . .
O5 C33 C34 C39 15.5(7) . .
C32 C33 C34 C39 -154.6(4) . .
C34' C33 C34 C39 97.4(16) . .
C39 C34 C35 C36 0.0 . .
C33 C34 C35 C36 177.8(7) . .
C34 C35 C36 C37 0.0 . .
C35 C36 C37 C38 0.0 . .
C36 C37 C38 C39 0.0 . .
C37 C38 C39 C34 0.0 . .
C35 C34 C39 C38 0.0 . .
C33 C34 C39 C38 -177.9(7) . .
O5 C33 C34' C35' 146.5(4) . .
C32 C33 C34' C35' -42.0(6) . .
C34 C33 C34' C35' 39.4(14) . .
O5 C33 C34' C39' -34.7(7) . .
C32 C33 C34' C39' 136.8(5) . .
C34 C33 C34' C39' -141.8(17) . .
C39' C34' C35' C36' 0.0 . .
C33 C34' C35' C36' 178.8(6) . .
C34' C35' C36' C37' 0.0 . .
C35' C36' C37' C38' 0.0 . .
C36' C37' C38' C39' 0.0 . .
C36' C37' C38' C38' -126.9(9) . 2_665
C37' C38' C39' C34' 0.0 . .
C38' C38' C39' C34' 130.7(9) 2_665 .
C35' C34' C39' C38' 0.0 . .
C33 C34' C39' C38' -178.7(6) . .
